data_7246928
loop_
_publ_author_name
'Zhang, Yinan'
'Cai, Zhuoer'
'Zhang, Xinyi'
'Xiao, Shiyue'
'Liu, Xianmin'
'Zhao, Yingyi'
'Hua, Xiu-Ni'
'Sun, Baiwang'

_publ_section_title
;
 Dielectric and optical properties of a new organic--inorganic hybrid
 phase transition material
;
_journal_issue 30
_journal_name_full CrystEngComm
_journal_page_first 4284
_journal_page_last 4289
_journal_paper_doi 10.1039/D3CE00454F
_journal_volume 25
_journal_year 2023
_chemical_formula_moiety 'Cl4 Mn, 2(C7 H17 Cl N)'
_chemical_formula_sum 'C14 H33.52 Cl6 Mn N2'
_chemical_formula_weight 497.58
_space_group_crystal_system triclinic
_space_group_IT_number 2
_space_group_name_Hall '-P 1'
_space_group_name_H-M_alt 'P -1'
_atom_sites_solution_hydrogens geom
_atom_sites_solution_primary dual
_audit_creation_date 2023-04-05
_audit_creation_method
;FinalCif V118 by Daniel Kratzert, Freiburg 2023,
https://dkratzert.de/finalcif.html
;
_audit_update_record
;
2023-04-07 deposited with the CCDC.	2023-06-05 downloaded from the CCDC.
;
_cell_angle_alpha 110.169(2)
_cell_angle_beta 113.276(2)
_cell_angle_gamma 90.899(3)
_cell_formula_units_Z 4
_cell_length_a 12.9520(9)
_cell_length_b 13.4792(10)
_cell_length_c 15.8481(12)
_cell_measurement_reflns_used 5751
_cell_measurement_temperature 150.0
_cell_measurement_theta_max 26.369
_cell_measurement_theta_min 2.5755
_cell_volume 2348.4(3)
_computing_cell_refinement 'SAINT V8.40A (Bruker, 2019)'
_computing_data_reduction 'SAINT V8.40A (Bruker, 2019)'
_computing_molecular_graphics 'Olex2 1.3 (Dolomanov et al., 2009)'
_computing_publication_material 'Olex2 1.3 (Dolomanov et al., 2009)'
_computing_structure_refinement 'SHELXL 2018/3 (Sheldrick, 2015)'
_computing_structure_solution 'SHELXD-1997  (Sheldrick, 2008)'
_diffrn_ambient_temperature 150.0
_diffrn_detector 'CCD area detector'
_diffrn_detector_area_resol_mean 5.6
_diffrn_detector_type 'Bruker SMART CCD 6000 area detector'
_diffrn_measured_fraction_theta_full 0.995
_diffrn_measured_fraction_theta_max 0.988
_diffrn_measurement_device 'three-circle diffractometer'
_diffrn_radiation_monochromator graphite
_diffrn_radiation_probe x-ray
_diffrn_radiation_type MoK\a
_diffrn_radiation_wavelength 0.71073
_diffrn_reflns_av_R_equivalents 0.0641
_diffrn_reflns_av_unetI/netI 0.0680
_diffrn_reflns_Laue_measured_fraction_full 0.995
_diffrn_reflns_Laue_measured_fraction_max 0.988
_diffrn_reflns_limit_h_max 14
_diffrn_reflns_limit_h_min -16
_diffrn_reflns_limit_k_max 15
_diffrn_reflns_limit_k_min -16
_diffrn_reflns_limit_l_max 19
_diffrn_reflns_limit_l_min 0
_diffrn_reflns_number 9578
_diffrn_reflns_point_group_measured_fraction_full 0.995
_diffrn_reflns_point_group_measured_fraction_max 0.988
_diffrn_reflns_theta_full 25.242
_diffrn_reflns_theta_max 26.449
_diffrn_reflns_theta_min 2.167
_diffrn_source 'sealed X-ray tube'
_diffrn_source_current 1.4
_diffrn_source_power 0.07
_diffrn_source_target Mo
_diffrn_source_voltage 50.0
_diffrn_standards_number 0
_exptl_absorpt_coefficient_mu 1.245
_exptl_absorpt_correction_T_max 0.260237
_exptl_absorpt_correction_T_min 0.220953
_exptl_absorpt_correction_type multi-scan
_exptl_absorpt_process_details
;
 TWINABS-2012/1 (Bruker,2012) was used for absorption correction.

Final HKLF 4 output contains 45763 reflections, Rint = 0.0641
 (24369 with I > 3sig(I), Rint = 0.0503)
;
_exptl_crystal_colour 'clear light violet'
_exptl_crystal_colour_lustre clear
_exptl_crystal_colour_modifier light
_exptl_crystal_colour_primary violet
_exptl_crystal_density_diffrn 1.407
_exptl_crystal_description block
_exptl_crystal_F_000 1034
_exptl_crystal_size_max 0.11
_exptl_crystal_size_mid 0.07
_exptl_crystal_size_min 0.03
_refine_diff_density_max 1.710
_refine_diff_density_min -1.262
_refine_diff_density_rms 0.133
_refine_ls_extinction_method none
_refine_ls_goodness_of_fit_ref 1.052
_refine_ls_hydrogen_treatment constr
_refine_ls_matrix_type full
_refine_ls_number_parameters 447
_refine_ls_number_reflns 9578
_refine_ls_number_restraints 294
_refine_ls_restrained_S_all 1.045
_refine_ls_R_factor_all 0.1144
_refine_ls_R_factor_gt 0.0780
_refine_ls_shift/su_max 0.001
_refine_ls_shift/su_mean 0.000
_refine_ls_structure_factor_coef Fsqd
_refine_ls_weighting_details 'w=1/[\s^2^(Fo^2^)+(0.0940P)^2^+12.0537P] where P=(Fo^2^+2Fc^2^)/3'
_refine_ls_weighting_scheme calc
_refine_ls_wR_factor_gt 0.1954
_refine_ls_wR_factor_ref 0.2177
_reflns_Friedel_coverage 0.000
_reflns_number_gt 6830
_reflns_number_total 9578
_reflns_threshold_expression 'I > 2\s(I)'
_twin_special_details 'The data was integrated as a 2-component twin.'
_twin_individual_id 2
_twin_individual_twin_matrix_11 0.01151
_twin_individual_twin_matrix_12 0.01979
_twin_individual_twin_matrix_13 -0.99002
_twin_individual_twin_matrix_21 -0.91385
_twin_individual_twin_matrix_22 0.17251
_twin_individual_twin_matrix_23 0.08495
_twin_individual_twin_matrix_31 0.95026
_twin_individual_twin_matrix_32 0.90388
_twin_individual_twin_matrix_33 0.95758
_cod_data_source_file d3ce00454f2.cif
_cod_data_source_block n4_0m_4
_cod_depositor_comments 'Adding full bibliography for 7246928--7246929.cif.'
_cod_database_code 7246928
_olex2_refinement_description
;
1. Fixed Uiso
 At 1.2 times of:
  All C(H,H) groups, All C(H,H,H,H) groups
 At 1.5 times of:
  All C(H,H,H) groups
2. Restrained distances
 C4-C30A = C3-C29
 1.5 with sigma of 0.02
 Cl14-C3 = Cl15-C4
 1.77 with sigma of 0.02
 C3-C29 = C4-C30A
 1.5 with sigma of 0.02
 Cl15-C4 = Cl14-C3
 1.7 with sigma of 0.02
3. Rigid bond restraints
 Cl13, C14, N3, C15, C16, C13, C25, C24, C23
 with sigma for 1-2 distances of 0.01 and sigma for 1-3 distances of 0.02
 C29, C3, N1, Cl14, C4, C1, C2, C30A, Cl15, C28, C26
 with sigma for 1-2 distances of 0.01 and sigma for 1-3 distances of 0.02
4. Uiso/Uaniso restraints and constraints
C14 \\sim Cl13 \\sim N3 \\sim C15 \\sim C16 \\sim C13 \\sim C25 \\sim C24 \\sim
C23: within 2A with sigma of 0.01 and sigma for terminal atoms of 0.02 within 2A
C29 \\sim C3 \\sim N1 \\sim Cl14 \\sim C4 \\sim C1 \\sim C2 \\sim C30A \\sim
Cl15 \\sim C28 \\sim C26: within 2A with sigma of 0.01 and sigma for terminal
atoms of 0.02 within 2A
Uanis(C24) \\sim Ueq: with sigma of 0.001 and sigma for terminal atoms of 0.002
Uanis(C30A) \\sim Ueq: with sigma of 0.01 and sigma for terminal atoms of 0.02
5. Rigid body (RIGU) restrains
 Cl13, C14, N3, C15, C16, C13, C25, C24, C23
 with sigma for 1-2 distances of 0.01 and sigma for 1-3 distances of 0.02
 C29, C3, N1, Cl14, C4, C1, C2, C30A, Cl15, C28, C26
 with sigma for 1-2 distances of 0.01 and sigma for 1-3 distances of 0.02
6. Others
 Sof(C29)=Sof(H29A)=Sof(H29B)=Sof(H29C)=Sof(Cl15)=Sof(H4BC)=Sof(H4BD)=
 Sof(H3BC)=Sof(H3BD)=1-FVAR(1)
 Sof(H4AA)=Sof(H4AB)=Sof(H3AA)=Sof(H3AB)=Sof(Cl14)=Sof(C30A)=Sof(H30A)=
 Sof(H30B)=Sof(H30C)=FVAR(1)
7.a Secondary CH2 refined with riding coordinates:
 C9(H9A,H9B), C10(H10A,H10B), C6(H6A,H6B), C11(H11A,H11B), C8(H8A,H8B), C5(H5A,
 H5B), C4(H4AA,H4AB), C4(H4BC,H4BD), C7(H7A,H7B), C1(H1A,H1B), C12(H12A,H12B),
 C2(H2A,H2B), C15(H15A,H15B), C3(H3BC,H3BD), C3(H3AA,H3AB), C14(H14A,H14B),
 C16(H16A,H16B), C13(H13A,H13B)
7.b Idealised Me refined as rotating group:
 C29(H29A,H29B,H29C), C21(H21A,H21B,H21C), C17(H17A,H17B,H17C), C22(H22A,H22B,
 H22C), C20(H20A,H20B,H20C), C18(H18A,H18B,H18C), C19(H19A,H19B,H19C), C25(H25A,
 H25B,H25C), C28(H28A,H28B,H28C), C24(H24A,H24B,H24C), C23(H23A,H23B,H23C),
 C26(H26A,H26B,H26C), C30A(H30A,H30B,H30C)
;
_olex2_submission_special_instructions 'No special instructions were received'
_shelx_shelxl_version_number 2018/3
_shelx_space_group_comment
;
The symmetry employed for this shelxl refinement is uniquely defined
by the following loop, which should always be used as a source of
symmetry information in preference to the above space-group names.
They are only intended as comments.
;
_shelx_estimated_absorpt_t_min 0.875
_shelx_estimated_absorpt_t_max 0.964

loop_
_space_group_symop_operation_xyz
'x, y, z'
'-x, -y, -z'

loop_
_atom_site_label
_atom_site_type_symbol
_atom_site_fract_x
_atom_site_fract_y
_atom_site_fract_z
_atom_site_U_iso_or_equiv
_atom_site_adp_type
_atom_site_occupancy
_atom_site_site_symmetry_order
_atom_site_calc_flag
_atom_site_refinement_flags_posn
_atom_site_refinement_flags_adp
_atom_site_refinement_flags_occupancy
_atom_site_disorder_assembly
_atom_site_disorder_group
Mn1 Mn 0.64266(7) 0.86907(7) 0.25932(6) 0.0248(2) Uani 1 1 d . . . . .
Mn2 Mn 1.09418(8) 1.35118(7) 0.21505(7) 0.0305(2) Uani 1 1 d . . . . .
Cl3 Cl 0.58056(13) 0.82713(13) 0.36595(11) 0.0339(3) Uani 1 1 d . . . . .
Cl4 Cl 1.04330(13) 1.33573(12) 0.04927(11) 0.0340(3) Uani 1 1 d . . . . .
Cl5 Cl 0.50080(13) 0.93251(13) 0.15169(11) 0.0355(4) Uani 1 1 d . . . . .
Cl6 Cl 0.68201(13) 0.70961(12) 0.16618(12) 0.0368(4) Uani 1 1 d . . . . .
Cl7 Cl 0.81347(13) 0.99677(12) 0.35822(11) 0.0355(3) Uani 1 1 d . . . . .
Cl8 Cl 1.15204(13) 1.18354(13) 0.21322(11) 0.0353(3) Uani 1 1 d . . . . .
Cl9 Cl 0.94272(14) 1.37251(13) 0.26444(12) 0.0403(4) Uani 1 1 d . . . . .
Cl10 Cl 1.55322(15) 1.30664(17) 0.30917(14) 0.0523(5) Uani 1 1 d . . . . .
Cl11 Cl 0.85360(18) 1.11546(18) -0.01170(16) 0.0599(5) Uani 1 1 d . . . . .
Cl12 Cl 1.23890(18) 1.50276(17) 0.32107(14) 0.0618(6) Uani 1 1 d . . . . .
Cl13 Cl 0.7508(2) 0.2576(2) -0.20949(18) 0.0762(7) Uani 1 1 d . U . . .
C29 C 2.126(3) 1.152(3) 0.4318(18) 0.062(7) Uani 0.492(9) 1 d D U P A 2
H29A H 2.053368 1.125937 0.371756 0.093 Uiso 0.492(9) 1 calc R U P A 2
H29B H 2.167527 1.092413 0.435220 0.093 Uiso 0.492(9) 1 calc R U P A 2
H29C H 2.171614 1.208669 0.429727 0.093 Uiso 0.492(9) 1 calc R U P A 2
Cl15 Cl 1.8472(8) 1.3703(9) 0.4853(9) 0.061(2) Uani 0.492(9) 1 d D U P A 2
N5 N 1.4901(4) 1.1971(4) 0.4021(3) 0.0264(10) Uani 1 1 d . . . . .
N2 N 0.8066(4) 0.9811(4) 0.0686(3) 0.0250(10) Uani 1 1 d . . . . .
N1 N 2.0492(4) 1.2946(4) 0.5466(3) 0.0258(9) Uani 1 1 d . U . . .
N3 N 0.7119(4) 0.4175(4) -0.0680(4) 0.0307(10) Uani 1 1 d . U . . .
C9 C 0.8238(5) 1.0801(5) 0.1603(4) 0.0327(13) Uani 1 1 d . . . . .
H9A H 0.887831 1.133057 0.173629 0.039 Uiso 1 1 calc R U . . .
H9B H 0.846904 1.058664 0.218038 0.039 Uiso 1 1 calc R U . . .
C21 C 0.6836(4) 0.7867(4) -0.0445(4) 0.0199(10) Uani 1 1 d . . . . .
H21A H 0.644049 0.800599 -0.105207 0.030 Uiso 1 1 calc R U . . .
H21B H 0.634257 0.732016 -0.043119 0.030 Uiso 1 1 calc R U . . .
H21C H 0.754349 0.761097 -0.043421 0.030 Uiso 1 1 calc R U . . .
C17 C 1.3525(5) 1.0151(5) 0.3137(4) 0.0292(12) Uani 1 1 d . . . . .
H17A H 1.331797 1.017839 0.248098 0.044 Uiso 1 1 calc R U . . .
H17B H 1.286927 0.977630 0.313537 0.044 Uiso 1 1 calc R U . . .
H17C H 1.416655 0.976511 0.329025 0.044 Uiso 1 1 calc R U . . .
C10 C 0.7680(5) 1.0060(5) -0.0241(4) 0.0288(12) Uani 1 1 d . . . . .
H10A H 0.688903 1.020167 -0.042139 0.035 Uiso 1 1 calc R U . . .
H10B H 0.766997 0.942122 -0.079354 0.035 Uiso 1 1 calc R U . . .
C6 C 1.5932(5) 1.1423(5) 0.4179(4) 0.0299(13) Uani 1 1 d . . . . .
H6A H 1.655731 1.188848 0.421144 0.036 Uiso 1 1 calc R U . . .
H6B H 1.573661 1.074399 0.359612 0.036 Uiso 1 1 calc R U . . .
C11 C 0.9196(5) 0.9406(5) 0.0844(4) 0.0301(13) Uani 1 1 d . . . . .
H11A H 0.977491 0.999588 0.097584 0.036 Uiso 1 1 calc R U . . .
H11B H 0.909515 0.881503 0.022038 0.036 Uiso 1 1 calc R U . . .
C8 C 1.3869(5) 1.1287(5) 0.3919(4) 0.0272(12) Uani 1 1 d . . . . .
H8A H 1.403895 1.124478 0.457075 0.033 Uiso 1 1 calc R U . . .
H8B H 1.320816 1.166044 0.375920 0.033 Uiso 1 1 calc R U . . .
C5 C 1.5190(5) 1.3031(5) 0.4904(5) 0.0355(14) Uani 1 1 d . . . . .
H5A H 1.588856 1.345618 0.500444 0.043 Uiso 1 1 calc R U . . .
H5B H 1.536904 1.287135 0.550701 0.043 Uiso 1 1 calc R U . . .
C22 C 0.7197(5) 1.1360(5) 0.1534(5) 0.0349(14) Uani 1 1 d . . . . .
H22A H 0.685537 1.144007 0.089334 0.052 Uiso 1 1 calc R U . . .
H22B H 0.743967 1.207007 0.207428 0.052 Uiso 1 1 calc R U . . .
H22C H 0.663210 1.092583 0.159092 0.052 Uiso 1 1 calc R U . . .
C4 C 1.9335(5) 1.2774(5) 0.4606(5) 0.0355(13) Uani 1 1 d D U . . .
H4AA H 1.943974 1.282882 0.403653 0.043 Uiso 0.508(9) 1 calc R U P A 1
H4AB H 1.890664 1.204998 0.438874 0.043 Uiso 0.508(9) 1 calc R U P A 1
H4BC H 1.892117 1.204837 0.440491 0.043 Uiso 0.492(9) 1 calc R U P A 2
H4BD H 1.946081 1.279268 0.403415 0.043 Uiso 0.492(9) 1 calc R U P A 2
C20 C 0.9673(5) 0.8989(5) 0.1725(4) 0.0315(13) Uani 1 1 d . . . . .
H20A H 0.919101 0.831155 0.153949 0.047 Uiso 1 1 calc R U . . .
H20B H 0.966514 0.952438 0.232554 0.047 Uiso 1 1 calc R U . . .
H20C H 1.045693 0.887179 0.185533 0.047 Uiso 1 1 calc R U . . .
C18 C 1.6364(5) 1.1174(6) 0.5110(5) 0.0391(15) Uani 1 1 d . . . . .
H18A H 1.693851 1.071135 0.509956 0.059 Uiso 1 1 calc R U . . .
H18B H 1.572522 1.080535 0.513564 0.059 Uiso 1 1 calc R U . . .
H18C H 1.670694 1.184453 0.569701 0.059 Uiso 1 1 calc R U . . .
C7 C 1.4537(5) 1.2131(5) 0.3057(4) 0.0331(14) Uani 1 1 d . . . . .
H7A H 1.379315 1.237973 0.289829 0.040 Uiso 1 1 calc R U . . .
H7B H 1.442700 1.143278 0.251866 0.040 Uiso 1 1 calc R U . . .
C1 C 2.0401(5) 1.3116(6) 0.6429(5) 0.0373(14) Uani 1 1 d . U . . .
H1A H 2.017142 1.382213 0.665313 0.045 Uiso 1 1 calc R U . . .
H1B H 2.117104 1.315523 0.693737 0.045 Uiso 1 1 calc R U . . .
C19 C 1.4250(6) 1.3726(5) 0.4809(6) 0.0447(17) Uani 1 1 d . . . . .
H19A H 1.406286 1.389196 0.421542 0.067 Uiso 1 1 calc R U . . .
H19B H 1.452135 1.439489 0.539906 0.067 Uiso 1 1 calc R U . . .
H19C H 1.356641 1.333264 0.475132 0.067 Uiso 1 1 calc R U . . .
C25 C 0.8741(5) 0.5528(5) 0.0939(4) 0.0344(14) Uani 1 1 d . U . . .
H25A H 0.929442 0.515989 0.072550 0.052 Uiso 1 1 calc R U . . .
H25B H 0.860192 0.523993 0.138183 0.052 Uiso 1 1 calc R U . . .
H25C H 0.904613 0.629843 0.129381 0.052 Uiso 1 1 calc R U . . .
C28 C 1.9561(5) 1.2259(5) 0.6404(4) 0.0356(14) Uani 1 1 d . U . . .
H28A H 1.880088 1.217513 0.587685 0.053 Uiso 1 1 calc R U . . .
H28B H 1.951981 1.249056 0.704584 0.053 Uiso 1 1 calc R U . . .
H28C H 1.983166 1.157159 0.627204 0.053 Uiso 1 1 calc R U . . .
C24 C 0.5659(5) 0.4809(5) -0.2030(5) 0.0366(14) Uani 1 1 d . U . . .
H24A H 0.533991 0.437066 -0.274292 0.055 Uiso 1 1 calc R U . . .
H24B H 0.636760 0.527775 -0.183376 0.055 Uiso 1 1 calc R U . . .
H24C H 0.510763 0.524799 -0.188566 0.055 Uiso 1 1 calc R U . . .
C23 C 0.6493(6) 0.3742(5) 0.0554(5) 0.0397(15) Uani 1 1 d . U . . .
H23A H 0.567096 0.354492 0.012809 0.060 Uiso 1 1 calc R U . . .
H23B H 0.668649 0.451321 0.096028 0.060 Uiso 1 1 calc R U . . .
H23C H 0.670403 0.333832 0.098925 0.060 Uiso 1 1 calc R U . . .
C12 C 0.7138(5) 0.8971(5) 0.0522(5) 0.0348(14) Uani 1 1 d . . . . .
H12A H 0.643623 0.928369 0.044781 0.042 Uiso 1 1 calc R U . . .
H12B H 0.738092 0.879244 0.112033 0.042 Uiso 1 1 calc R U . . .
C2 C 2.1223(5) 1.3929(5) 0.5603(5) 0.0356(13) Uani 1 1 d . U . . .
H2A H 2.122696 1.383116 0.495569 0.043 Uiso 1 1 calc R U . . .
H2B H 2.085681 1.455796 0.578628 0.043 Uiso 1 1 calc R U . . .
C15 C 0.7599(6) 0.5344(5) 0.0011(5) 0.0409(15) Uani 1 1 d . U . . .
H15A H 0.702277 0.564998 0.024057 0.049 Uiso 1 1 calc R U . . .
H15B H 0.772295 0.574256 -0.037098 0.049 Uiso 1 1 calc R U . . .
C26 C 2.2438(5) 1.4180(6) 0.6368(5) 0.0453(17) Uani 1 1 d . U . . .
H26A H 2.280301 1.355119 0.621830 0.068 Uiso 1 1 calc R U . . .
H26B H 2.245264 1.436487 0.702806 0.068 Uiso 1 1 calc R U . . .
H26C H 2.285194 1.478748 0.635811 0.068 Uiso 1 1 calc R U . . .
C3 C 2.1020(5) 1.1952(5) 0.5206(5) 0.0379(14) Uani 1 1 d D U . . .
H3BC H 2.175735 1.207963 0.578746 0.045 Uiso 0.492(9) 1 calc R U P A 2
H3BD H 2.052366 1.136038 0.517312 0.045 Uiso 0.492(9) 1 calc R U P A 2
H3AA H 2.052238 1.132135 0.511266 0.045 Uiso 0.508(9) 1 calc R U P A 1
H3AB H 2.177137 1.204387 0.576111 0.045 Uiso 0.508(9) 1 calc R U P A 1
C14 C 0.7918(6) 0.3877(6) -0.1214(5) 0.0460(16) Uani 1 1 d . U . . .
H14A H 0.870593 0.396188 -0.071125 0.055 Uiso 1 1 calc R U . . .
H14B H 0.792209 0.438249 -0.154116 0.055 Uiso 1 1 calc R U . . .
C16 C 0.5919(6) 0.4047(6) -0.1424(5) 0.0455(16) Uani 1 1 d . U . . .
H16A H 0.542232 0.415425 -0.107044 0.055 Uiso 1 1 calc R U . . .
H16B H 0.568697 0.329487 -0.190949 0.055 Uiso 1 1 calc R U . . .
C13 C 0.7178(6) 0.3464(6) -0.0124(5) 0.0457(16) Uani 1 1 d . U . . .
H13A H 0.799054 0.350325 0.030626 0.055 Uiso 1 1 calc R U . . .
H13B H 0.687769 0.271369 -0.060901 0.055 Uiso 1 1 calc R U . . .
Cl14 Cl 2.1198(7) 1.1723(6) 0.4102(4) 0.0497(16) Uani 0.508(9) 1 d D U P A 1
C30A C 1.868(3) 1.362(3) 0.494(3) 0.040(5) Uani 0.508(9) 1 d D U P A 1
H30A H 1.855610 1.354058 0.549158 0.060 Uiso 0.508(9) 1 calc R U P A 1
H30B H 1.794230 1.352604 0.438960 0.060 Uiso 0.508(9) 1 calc R U P A 1
H30C H 1.911776 1.433113 0.517177 0.060 Uiso 0.508(9) 1 calc R U P A 1

loop_
_atom_site_aniso_label
_atom_site_aniso_U_11
_atom_site_aniso_U_22
_atom_site_aniso_U_33
_atom_site_aniso_U_23
_atom_site_aniso_U_13
_atom_site_aniso_U_12
Mn1 0.0230(4) 0.0264(5) 0.0254(4) 0.0094(4) 0.0113(4) 0.0061(3)
Mn2 0.0298(5) 0.0290(5) 0.0286(5) 0.0093(4) 0.0100(4) 0.0024(4)
Cl3 0.0369(8) 0.0397(8) 0.0279(7) 0.0128(6) 0.0167(6) 0.0041(6)
Cl4 0.0378(8) 0.0342(8) 0.0316(8) 0.0142(6) 0.0149(6) 0.0085(6)
Cl5 0.0307(7) 0.0483(9) 0.0328(8) 0.0203(7) 0.0141(6) 0.0173(7)
Cl6 0.0411(8) 0.0306(8) 0.0409(9) 0.0091(7) 0.0234(7) 0.0124(6)
Cl7 0.0318(8) 0.0318(8) 0.0370(8) 0.0113(6) 0.0107(6) -0.0026(6)
Cl8 0.0308(7) 0.0366(8) 0.0358(8) 0.0153(7) 0.0103(6) 0.0093(6)
Cl9 0.0428(9) 0.0367(8) 0.0448(9) 0.0114(7) 0.0256(7) 0.0076(7)
Cl10 0.0383(9) 0.0685(12) 0.0557(11) 0.0380(10) 0.0138(8) -0.0042(8)
Cl11 0.0602(12) 0.0592(12) 0.0669(13) 0.0293(10) 0.0289(10) 0.0138(10)
Cl12 0.0604(12) 0.0568(12) 0.0431(10) 0.0075(9) 0.0090(9) -0.0248(10)
Cl13 0.0815(16) 0.0662(14) 0.0639(14) 0.0083(11) 0.0287(12) 0.0104(12)
C29 0.049(9) 0.059(12) 0.063(10) 0.006(9) 0.023(9) 0.010(9)
Cl15 0.032(4) 0.049(3) 0.089(5) 0.029(3) 0.010(3) 0.012(2)
N5 0.024(2) 0.031(3) 0.021(2) 0.008(2) 0.0085(19) 0.003(2)
N2 0.025(2) 0.024(2) 0.027(2) 0.010(2) 0.011(2) 0.0048(19)
N1 0.022(2) 0.028(2) 0.028(2) 0.0123(18) 0.0103(17) 0.0033(17)
N3 0.033(2) 0.023(2) 0.033(2) 0.0110(18) 0.0102(19) 0.0041(18)
C9 0.039(3) 0.028(3) 0.027(3) 0.003(2) 0.017(3) 0.006(3)
C21 0.023(3) 0.011(2) 0.032(3) 0.008(2) 0.017(2) 0.0002(19)
C17 0.026(3) 0.028(3) 0.031(3) 0.009(2) 0.011(2) 0.003(2)
C10 0.025(3) 0.034(3) 0.030(3) 0.017(3) 0.011(2) 0.006(2)
C6 0.024(3) 0.036(3) 0.024(3) 0.008(2) 0.007(2) 0.004(2)
C11 0.026(3) 0.034(3) 0.033(3) 0.015(3) 0.012(3) 0.012(2)
C8 0.023(3) 0.032(3) 0.029(3) 0.013(2) 0.011(2) 0.001(2)
C5 0.037(3) 0.029(3) 0.031(3) 0.003(3) 0.012(3) 0.000(3)
C22 0.038(3) 0.024(3) 0.051(4) 0.012(3) 0.028(3) 0.010(3)
C4 0.027(3) 0.039(3) 0.033(3) 0.017(3) 0.004(2) 0.006(2)
C20 0.041(3) 0.024(3) 0.033(3) 0.010(2) 0.019(3) 0.013(3)
C18 0.032(3) 0.044(4) 0.040(4) 0.019(3) 0.012(3) 0.010(3)
C7 0.026(3) 0.046(4) 0.029(3) 0.020(3) 0.009(2) -0.003(3)
C1 0.034(3) 0.047(4) 0.030(3) 0.013(3) 0.015(2) 0.000(3)
C19 0.043(4) 0.020(3) 0.060(5) 0.003(3) 0.022(3) 0.005(3)
C25 0.041(3) 0.026(3) 0.027(3) 0.000(2) 0.013(3) 0.005(3)
C28 0.036(3) 0.040(4) 0.028(3) 0.020(3) 0.006(3) -0.008(3)
C24 0.036(2) 0.034(2) 0.034(2) 0.0205(16) 0.0024(15) 0.0022(16)
C23 0.035(3) 0.037(4) 0.046(4) 0.019(3) 0.013(3) 0.005(3)
C12 0.037(3) 0.026(3) 0.046(4) 0.013(3) 0.023(3) 0.003(3)
C2 0.033(3) 0.031(3) 0.036(3) 0.010(3) 0.010(2) -0.002(2)
C15 0.041(3) 0.029(3) 0.046(3) 0.007(3) 0.018(3) 0.007(3)
C26 0.030(3) 0.044(4) 0.048(4) 0.009(3) 0.010(3) -0.007(3)
C3 0.030(3) 0.035(3) 0.047(3) 0.014(3) 0.016(3) 0.013(2)
C14 0.045(4) 0.045(4) 0.040(3) 0.009(3) 0.017(3) 0.008(3)
C16 0.038(3) 0.043(4) 0.044(4) 0.014(3) 0.009(3) 0.004(3)
C13 0.049(4) 0.037(3) 0.045(4) 0.019(3) 0.012(3) 0.003(3)
Cl14 0.047(3) 0.053(3) 0.051(3) 0.015(2) 0.026(2) 0.0119(19)
C30A 0.024(10) 0.044(8) 0.050(8) 0.032(6) 0.000(7) 0.016(6)

loop_
_atom_type_symbol
_atom_type_description
_atom_type_scat_dispersion_real
_atom_type_scat_dispersion_imag
_atom_type_scat_source
C C 0.0033 0.0016 'International Tables Vol C Tables 4.2.6.8 and 6.1.1.4'
H H 0.0000 0.0000 'International Tables Vol C Tables 4.2.6.8 and 6.1.1.4'
Cl Cl 0.1484 0.1585 'International Tables Vol C Tables 4.2.6.8 and 6.1.1.4'
Mn Mn 0.3368 0.7283 'International Tables Vol C Tables 4.2.6.8 and 6.1.1.4'
N N 0.0061 0.0033 'International Tables Vol C Tables 4.2.6.8 and 6.1.1.4'

loop_
_geom_angle_atom_site_label_1
_geom_angle_atom_site_label_2
_geom_angle_atom_site_label_3
_geom_angle
_geom_angle_site_symmetry_1
_geom_angle_site_symmetry_3
_geom_angle_publ_flag
Cl3 Mn1 Cl5 111.49(6) . . ?
Cl3 Mn1 Cl7 108.20(6) . . ?
Cl6 Mn1 Cl3 106.38(6) . . ?
Cl6 Mn1 Cl5 109.84(6) . . ?
Cl6 Mn1 Cl7 109.07(6) . . ?
Cl7 Mn1 Cl5 111.69(7) . . ?
Cl4 Mn2 Cl8 102.72(6) . . ?
Cl9 Mn2 Cl4 114.62(7) . . ?
Cl9 Mn2 Cl8 109.16(7) . . ?
Cl12 Mn2 Cl4 107.66(7) . . ?
Cl12 Mn2 Cl8 114.92(8) . . ?
Cl12 Mn2 Cl9 107.91(8) . . ?
H29A C29 H29B 109.5 . . ?
H29A C29 H29C 109.5 . . ?
H29B C29 H29C 109.5 . . ?
C3 C29 H29A 109.5 . . ?
C3 C29 H29B 109.5 . . ?
C3 C29 H29C 109.5 . . ?
C6 N5 C8 112.4(4) . . ?
C6 N5 C5 109.5(4) . . ?
C5 N5 C8 107.9(4) . . ?
C7 N5 C6 108.9(4) . . ?
C7 N5 C8 105.9(4) . . ?
C7 N5 C5 112.1(5) . . ?
C10 N2 C9 111.9(5) . . ?
C10 N2 C11 107.6(4) . . ?
C10 N2 C12 107.6(4) . . ?
C11 N2 C9 109.3(4) . . ?
C12 N2 C9 108.3(4) . . ?
C12 N2 C11 112.2(4) . . ?
C1 N1 C4 112.5(5) . . ?
C1 N1 C3 108.1(5) . . ?
C2 N1 C4 107.9(5) . . ?
C2 N1 C1 109.1(5) . . ?
C2 N1 C3 111.1(5) . . ?
C3 N1 C4 108.2(4) . . ?
C15 N3 C14 103.9(5) . . ?
C16 N3 C15 111.2(5) . . ?
C16 N3 C14 110.1(5) . . ?
C13 N3 C15 112.1(5) . . ?
C13 N3 C14 109.0(5) . . ?
C13 N3 C16 110.3(5) . . ?
N2 C9 H9A 108.3 . . ?
N2 C9 H9B 108.3 . . ?
N2 C9 C22 115.9(5) . . ?
H9A C9 H9B 107.4 . . ?
C22 C9 H9A 108.3 . . ?
C22 C9 H9B 108.3 . . ?
H21A C21 H21B 109.5 . . ?
H21A C21 H21C 109.5 . . ?
H21B C21 H21C 109.5 . . ?
C12 C21 H21A 109.5 . . ?
C12 C21 H21B 109.5 . . ?
C12 C21 H21C 109.5 . . ?
H17A C17 H17B 109.5 . . ?
H17A C17 H17C 109.5 . . ?
H17B C17 H17C 109.5 . . ?
C8 C17 H17A 109.5 . . ?
C8 C17 H17B 109.5 . . ?
C8 C17 H17C 109.5 . . ?
Cl11 C10 H10A 108.8 . . ?
Cl11 C10 H10B 108.8 . . ?
N2 C10 Cl11 114.0(4) . . ?
N2 C10 H10A 108.8 . . ?
N2 C10 H10B 108.8 . . ?
H10A C10 H10B 107.7 . . ?
N5 C6 H6A 108.7 . . ?
N5 C6 H6B 108.7 . . ?
N5 C6 C18 114.4(5) . . ?
H6A C6 H6B 107.6 . . ?
C18 C6 H6A 108.7 . . ?
C18 C6 H6B 108.7 . . ?
N2 C11 H11A 108.5 . . ?
N2 C11 H11B 108.5 . . ?
N2 C11 C20 114.9(5) . . ?
H11A C11 H11B 107.5 . . ?
C20 C11 H11A 108.5 . . ?
C20 C11 H11B 108.5 . . ?
N5 C8 H8A 108.4 . . ?
N5 C8 H8B 108.4 . . ?
C17 C8 N5 115.6(5) . . ?
C17 C8 H8A 108.4 . . ?
C17 C8 H8B 108.4 . . ?
H8A C8 H8B 107.4 . . ?
N5 C5 H5A 108.4 . . ?
N5 C5 H5B 108.4 . . ?
N5 C5 C19 115.5(5) . . ?
H5A C5 H5B 107.5 . . ?
C19 C5 H5A 108.4 . . ?
C19 C5 H5B 108.4 . . ?
C9 C22 H22A 109.5 . . ?
C9 C22 H22B 109.5 . . ?
C9 C22 H22C 109.5 . . ?
H22A C22 H22B 109.5 . . ?
H22A C22 H22C 109.5 . . ?
H22B C22 H22C 109.5 . . ?
Cl15 C4 H4BC 108.5 . . ?
Cl15 C4 H4BD 108.5 . . ?
N1 C4 Cl15 115.2(6) . . ?
N1 C4 H4AA 109.9 . . ?
N1 C4 H4AB 109.9 . . ?
N1 C4 H4BC 108.5 . . ?
N1 C4 H4BD 108.5 . . ?
H4AA C4 H4AB 108.3 . . ?
H4BC C4 H4BD 107.5 . . ?
C30A C4 N1 108.8(15) . . ?
C30A C4 H4AA 109.9 . . ?
C30A C4 H4AB 109.9 . . ?
C11 C20 H20A 109.5 . . ?
C11 C20 H20B 109.5 . . ?
C11 C20 H20C 109.5 . . ?
H20A C20 H20B 109.5 . . ?
H20A C20 H20C 109.5 . . ?
H20B C20 H20C 109.5 . . ?
C6 C18 H18A 109.5 . . ?
C6 C18 H18B 109.5 . . ?
C6 C18 H18C 109.5 . . ?
H18A C18 H18B 109.5 . . ?
H18A C18 H18C 109.5 . . ?
H18B C18 H18C 109.5 . . ?
Cl10 C7 H7A 109.0 . . ?
Cl10 C7 H7B 109.0 . . ?
N5 C7 Cl10 113.0(4) . . ?
N5 C7 H7A 109.0 . . ?
N5 C7 H7B 109.0 . . ?
H7A C7 H7B 107.8 . . ?
N1 C1 H1A 108.0 . . ?
N1 C1 H1B 108.0 . . ?
N1 C1 C28 117.0(5) . . ?
H1A C1 H1B 107.3 . . ?
C28 C1 H1A 108.0 . . ?
C28 C1 H1B 108.0 . . ?
C5 C19 H19A 109.5 . . ?
C5 C19 H19B 109.5 . . ?
C5 C19 H19C 109.5 . . ?
H19A C19 H19B 109.5 . . ?
H19A C19 H19C 109.5 . . ?
H19B C19 H19C 109.5 . . ?
H25A C25 H25B 109.5 . . ?
H25A C25 H25C 109.5 . . ?
H25B C25 H25C 109.5 . . ?
C15 C25 H25A 109.5 . . ?
C15 C25 H25B 109.5 . . ?
C15 C25 H25C 109.5 . . ?
C1 C28 H28A 109.5 . . ?
C1 C28 H28B 109.5 . . ?
C1 C28 H28C 109.5 . . ?
H28A C28 H28B 109.5 . . ?
H28A C28 H28C 109.5 . . ?
H28B C28 H28C 109.5 . . ?
H24A C24 H24B 109.5 . . ?
H24A C24 H24C 109.5 . . ?
H24B C24 H24C 109.5 . . ?
C16 C24 H24A 109.5 . . ?
C16 C24 H24B 109.5 . . ?
C16 C24 H24C 109.5 . . ?
H23A C23 H23B 109.5 . . ?
H23A C23 H23C 109.5 . . ?
H23B C23 H23C 109.5 . . ?
C13 C23 H23A 109.5 . . ?
C13 C23 H23B 109.5 . . ?
C13 C23 H23C 109.5 . . ?
N2 C12 C21 114.4(4) . . ?
N2 C12 H12A 108.7 . . ?
N2 C12 H12B 108.7 . . ?
C21 C12 H12A 108.7 . . ?
C21 C12 H12B 108.7 . . ?
H12A C12 H12B 107.6 . . ?
N1 C2 H2A 108.3 . . ?
N1 C2 H2B 108.3 . . ?
H2A C2 H2B 107.4 . . ?
C26 C2 N1 115.9(5) . . ?
C26 C2 H2A 108.3 . . ?
C26 C2 H2B 108.3 . . ?
N3 C15 C25 114.6(5) . . ?
N3 C15 H15A 108.6 . . ?
N3 C15 H15B 108.6 . . ?
C25 C15 H15A 108.6 . . ?
C25 C15 H15B 108.6 . . ?
H15A C15 H15B 107.6 . . ?
C2 C26 H26A 109.5 . . ?
C2 C26 H26B 109.5 . . ?
C2 C26 H26C 109.5 . . ?
H26A C26 H26B 109.5 . . ?
H26A C26 H26C 109.5 . . ?
H26B C26 H26C 109.5 . . ?
C29 C3 N1 124.7(14) . . ?
C29 C3 H3BC 106.2 . . ?
C29 C3 H3BD 106.2 . . ?
N1 C3 H3BC 106.2 . . ?
N1 C3 H3BD 106.2 . . ?
N1 C3 H3AA 109.5 . . ?
N1 C3 H3AB 109.5 . . ?
N1 C3 Cl14 110.8(5) . . ?
H3BC C3 H3BD 106.4 . . ?
H3AA C3 H3AB 108.1 . . ?
Cl14 C3 H3AA 109.5 . . ?
Cl14 C3 H3AB 109.5 . . ?
Cl13 C14 H14A 109.0 . . ?
Cl13 C14 H14B 109.0 . . ?
N3 C14 Cl13 112.9(5) . . ?
N3 C14 H14A 109.0 . . ?
N3 C14 H14B 109.0 . . ?
H14A C14 H14B 107.8 . . ?
N3 C16 C24 118.0(6) . . ?
N3 C16 H16A 107.8 . . ?
N3 C16 H16B 107.8 . . ?
C24 C16 H16A 107.8 . . ?
C24 C16 H16B 107.8 . . ?
H16A C16 H16B 107.1 . . ?
N3 C13 C23 115.3(6) . . ?
N3 C13 H13A 108.5 . . ?
N3 C13 H13B 108.5 . . ?
C23 C13 H13A 108.5 . . ?
C23 C13 H13B 108.5 . . ?
H13A C13 H13B 107.5 . . ?
C4 C30A H30A 109.5 . . ?
C4 C30A H30B 109.5 . . ?
C4 C30A H30C 109.5 . . ?
H30A C30A H30B 109.5 . . ?
H30A C30A H30C 109.5 . . ?
H30B C30A H30C 109.5 . . ?

loop_
_geom_bond_atom_site_label_1
_geom_bond_atom_site_label_2
_geom_bond_distance
_geom_bond_site_symmetry_2
_geom_bond_publ_flag
Mn1 Cl3 2.3540(16) . ?
Mn1 Cl5 2.3654(16) . ?
Mn1 Cl6 2.3451(16) . ?
Mn1 Cl7 2.3651(17) . ?
Mn2 Cl4 2.3728(17) . ?
Mn2 Cl8 2.3862(18) . ?
Mn2 Cl9 2.3706(18) . ?
Mn2 Cl12 2.353(2) . ?
Cl10 C7 1.761(6) . ?
Cl11 C10 1.738(6) . ?
Cl13 C14 1.733(7) . ?
C29 H29A 0.9800 . ?
C29 H29B 0.9800 . ?
C29 H29C 0.9800 . ?
C29 C3 1.482(13) . ?
Cl15 C4 1.738(8) . ?
N5 C6 1.512(7) . ?
N5 C8 1.533(7) . ?
N5 C5 1.527(7) . ?
N5 C7 1.504(7) . ?
N2 C9 1.530(7) . ?
N2 C10 1.512(7) . ?
N2 C11 1.527(7) . ?
N2 C12 1.516(7) . ?
N1 C4 1.521(7) . ?
N1 C1 1.517(7) . ?
N1 C2 1.516(7) . ?
N1 C3 1.517(8) . ?
N3 C15 1.520(8) . ?
N3 C14 1.555(9) . ?
N3 C16 1.496(8) . ?
N3 C13 1.495(8) . ?
C9 H9A 0.9900 . ?
C9 H9B 0.9900 . ?
C9 C22 1.540(8) . ?
C21 H21A 0.9800 . ?
C21 H21B 0.9800 . ?
C21 H21C 0.9800 . ?
C21 C12 1.628(8) . ?
C17 H17A 0.9800 . ?
C17 H17B 0.9800 . ?
C17 H17C 0.9800 . ?
C17 C8 1.521(8) . ?
C10 H10A 0.9900 . ?
C10 H10B 0.9900 . ?
C6 H6A 0.9900 . ?
C6 H6B 0.9900 . ?
C6 C18 1.516(9) . ?
C11 H11A 0.9900 . ?
C11 H11B 0.9900 . ?
C11 C20 1.588(8) . ?
C8 H8A 0.9900 . ?
C8 H8B 0.9900 . ?
C5 H5A 0.9900 . ?
C5 H5B 0.9900 . ?
C5 C19 1.540(9) . ?
C22 H22A 0.9800 . ?
C22 H22B 0.9800 . ?
C22 H22C 0.9800 . ?
C4 H4AA 0.9900 . ?
C4 H4AB 0.9900 . ?
C4 H4BC 0.9900 . ?
C4 H4BD 0.9900 . ?
C4 C30A 1.505(13) . ?
C20 H20A 0.9800 . ?
C20 H20B 0.9800 . ?
C20 H20C 0.9800 . ?
C18 H18A 0.9800 . ?
C18 H18B 0.9800 . ?
C18 H18C 0.9800 . ?
C7 H7A 0.9900 . ?
C7 H7B 0.9900 . ?
C1 H1A 0.9900 . ?
C1 H1B 0.9900 . ?
C1 C28 1.553(8) . ?
C19 H19A 0.9800 . ?
C19 H19B 0.9800 . ?
C19 H19C 0.9800 . ?
C25 H25A 0.9800 . ?
C25 H25B 0.9800 . ?
C25 H25C 0.9800 . ?
C25 C15 1.560(9) . ?
C28 H28A 0.9800 . ?
C28 H28B 0.9800 . ?
C28 H28C 0.9800 . ?
C24 H24A 0.9800 . ?
C24 H24B 0.9800 . ?
C24 H24C 0.9800 . ?
C24 C16 1.589(9) . ?
C23 H23A 0.9800 . ?
C23 H23B 0.9800 . ?
C23 H23C 0.9800 . ?
C23 C13 1.603(10) . ?
C12 H12A 0.9900 . ?
C12 H12B 0.9900 . ?
C2 H2A 0.9900 . ?
C2 H2B 0.9900 . ?
C2 C26 1.502(9) . ?
C15 H15A 0.9900 . ?
C15 H15B 0.9900 . ?
C26 H26A 0.9800 . ?
C26 H26B 0.9800 . ?
C26 H26C 0.9800 . ?
C3 H3BC 0.9900 . ?
C3 H3BD 0.9900 . ?
C3 H3AA 0.9900 . ?
C3 H3AB 0.9900 . ?
C3 Cl14 1.777(8) . ?
C14 H14A 0.9900 . ?
C14 H14B 0.9900 . ?
C16 H16A 0.9900 . ?
C16 H16B 0.9900 . ?
C13 H13A 0.9900 . ?
C13 H13B 0.9900 . ?
C30A H30A 0.9800 . ?
C30A H30B 0.9800 . ?
C30A H30C 0.9800 . ?

loop_
_geom_torsion_atom_site_label_1
_geom_torsion_atom_site_label_2
_geom_torsion_atom_site_label_3
_geom_torsion_atom_site_label_4
_geom_torsion
_geom_torsion_site_symmetry_1
_geom_torsion_site_symmetry_2
_geom_torsion_site_symmetry_3
_geom_torsion_site_symmetry_4
_geom_torsion_publ_flag
C9 N2 C10 Cl11 51.8(6) . . . . ?
C9 N2 C11 C20 64.3(6) . . . . ?
C9 N2 C12 C21 179.0(5) . . . . ?
C10 N2 C9 C22 56.6(6) . . . . ?
C10 N2 C11 C20 -174.0(5) . . . . ?
C10 N2 C12 C21 57.8(6) . . . . ?
C6 N5 C8 C17 -53.3(6) . . . . ?
C6 N5 C5 C19 175.2(5) . . . . ?
C6 N5 C7 Cl10 -67.8(6) . . . . ?
C11 N2 C9 C22 175.7(5) . . . . ?
C11 N2 C10 Cl11 -68.2(5) . . . . ?
C11 N2 C12 C21 -60.3(6) . . . . ?
C8 N5 C6 C18 -60.7(6) . . . . ?
C8 N5 C5 C19 -62.1(7) . . . . ?
C8 N5 C7 Cl10 171.1(4) . . . . ?
C5 N5 C6 C18 59.3(7) . . . . ?
C5 N5 C8 C17 -174.2(5) . . . . ?
C5 N5 C7 Cl10 53.6(6) . . . . ?
C4 N1 C1 C28 52.8(7) . . . . ?
C4 N1 C2 C26 -175.2(5) . . . . ?
C4 N1 C3 C29 58(2) . . . . ?
C4 N1 C3 Cl14 59.8(6) . . . . ?
C7 N5 C6 C18 -177.8(5) . . . . ?
C7 N5 C8 C17 65.6(6) . . . . ?
C7 N5 C5 C19 54.2(7) . . . . ?
C1 N1 C4 Cl15 48.7(8) . . . . ?
C1 N1 C4 C30A 47(2) . . . . ?
C1 N1 C2 C26 62.4(7) . . . . ?
C1 N1 C3 C29 -179.7(19) . . . . ?
C1 N1 C3 Cl14 -178.1(5) . . . . ?
C12 N2 C9 C22 -61.8(7) . . . . ?
C12 N2 C10 Cl11 170.7(4) . . . . ?
C12 N2 C11 C20 -55.8(6) . . . . ?
C2 N1 C4 Cl15 -71.7(8) . . . . ?
C2 N1 C4 C30A -73(2) . . . . ?
C2 N1 C1 C28 172.5(5) . . . . ?
C2 N1 C3 C29 -60(2) . . . . ?
C2 N1 C3 Cl14 -58.4(6) . . . . ?
C15 N3 C14 Cl13 -177.5(5) . . . . ?
C15 N3 C16 C24 49.9(8) . . . . ?
C15 N3 C13 C23 59.9(7) . . . . ?
C3 N1 C4 Cl15 168.0(7) . . . . ?
C3 N1 C4 C30A 166(2) . . . . ?
C3 N1 C1 C28 -66.6(7) . . . . ?
C3 N1 C2 C26 -56.7(7) . . . . ?
C14 N3 C15 C25 -73.6(7) . . . . ?
C14 N3 C16 C24 -64.6(7) . . . . ?
C14 N3 C13 C23 174.4(5) . . . . ?
C16 N3 C15 C25 168.0(6) . . . . ?
C16 N3 C14 Cl13 -58.4(6) . . . . ?
C16 N3 C13 C23 -64.6(7) . . . . ?
C13 N3 C15 C25 44.0(7) . . . . ?
C13 N3 C14 Cl13 62.8(6) . . . . ?
C13 N3 C16 C24 175.0(6) . . . . ?
